data_2107444
loop_
_publ_author_name
'Ahmed, Maqsood'
'Nassour, Ayoub'
'Noureen, Sajida'
'Lecomte, Claude'
'Jelsch, Christian'

_publ_section_title
;
 Experimental and theoretical charge-density analysis of
 1,4-bis(5-hexyl-2-thienyl)butane-1,4-dione: applications of a
 virtual-atom model
;
_journal_coeditor_code GW5041
_journal_issue 1
_journal_name_full 'Acta Crystallographica Section B'
_journal_page_first 75
_journal_page_last 86
_journal_paper_doi 10.1107/S2052520615019083
_journal_volume 72
_journal_year 2016
_chemical_formula_moiety 'C24 H34 O2 S2'
_chemical_formula_sum 'C24 H34 O2 S2'
_chemical_formula_weight 418.63
_chemical_name_systematic '1,4-bis (5-hexyl-2-thienyl) butane-1,4 dione'
_space_group_IT_number 2
_symmetry_cell_setting triclinic
_symmetry_space_group_name_Hall '-P 1'
_symmetry_space_group_name_H-M 'P -1'
_atom_sites_solution_hydrogens difmap
_atom_sites_solution_primary direct
_atom_sites_solution_secondary difmap
_audit_creation_method MoPro15
_cell_angle_alpha 98.79(16)
_cell_angle_beta 93.52(15)
_cell_angle_gamma 95.39(15)
_cell_formula_units_Z 1
_cell_length_a 5.047(5)
_cell_length_b 6.979(6)
_cell_length_c 16.333(9)
_cell_measurement_temperature 100.0(10)
_cell_volume 564.3(9)
_computing_structure_refinement 'MoPro (J. Appl. Cryst. 2005, 38, 38-54)'
_diffrn_ambient_temperature 100.0(10)
_diffrn_measured_fraction_theta_full 0.998
_diffrn_measured_fraction_theta_max 0.998
_diffrn_measurement_device_type 'four-circle diffractometer'
_diffrn_measurement_method '\w scans'
_diffrn_radiation_source 'fine-focus sealed tube'
_diffrn_radiation_type MoK\a
_diffrn_radiation_wavelength 0.71073
_diffrn_reflns_av_R_equivalents 0.053
_diffrn_reflns_av_sigmaI/netI 0.02914
_diffrn_reflns_limit_h_max 10
_diffrn_reflns_limit_h_min 0
_diffrn_reflns_limit_k_max 14
_diffrn_reflns_limit_k_min -14
_diffrn_reflns_limit_l_max 33
_diffrn_reflns_limit_l_min -33
_diffrn_reflns_number 70042
_diffrn_reflns_theta_full 46.85
_diffrn_reflns_theta_max 46.85
_diffrn_reflns_theta_min 3.41
_exptl_crystal_colour yellow
_exptl_crystal_density_diffrn 1.232
_exptl_crystal_density_method 'not measured'
_exptl_crystal_description 'Rectangular block'
_exptl_crystal_F_000 226
_exptl_crystal_size_max 0.43
_exptl_crystal_size_mid 0.14
_exptl_crystal_size_min 0.084
_refine_ls_extinction_method none
_refine_ls_goodness_of_fit_ref 1.045
_refine_ls_hydrogen_treatment refxyz
_refine_ls_matrix_type full
_refine_ls_number_parameters 507
_refine_ls_number_reflns 9169
_refine_ls_number_restraints 342
_refine_ls_restrained_S_all 0.142
_refine_ls_R_factor_all 0.0425
_refine_ls_R_factor_gt 0.0425
_refine_ls_shift/su_max 0.000
_refine_ls_shift/su_mean 0.000
_refine_ls_structure_factor_coef Fsqd
_refine_ls_weighting_details 'calc w =1/[\s^2^(Fo^2^)+(0.007P)^2^+0.4P] where P=(Fo^2^+2Fc^2^)/3'
_refine_ls_weighting_scheme calc
_refine_ls_wR_factor_gt 0.0634
_refine_ls_wR_factor_ref 0.0719
_reflns_number_gt 9170
_reflns_number_total 9170
_reflns_threshold_expression >2.0sigma(I)
_cod_data_source_file gw5041sup1.cif
_cod_data_source_block I
_cod_depositor_comments
;Adding full bibliography for 2107444.cif.

 Adding full bibliography for 2107444.cif.
;
_cod_original_cell_volume 564.4(9)
_cod_database_code 2107444
_cod_database_fobs_code 2107444

loop_
_symmetry_equiv_pos_as_xyz
'x, y, z'
'-x, -y, -z'

loop_
_atom_site_type_symbol
_atom_site_label
_atom_site_fract_x
_atom_site_fract_y
_atom_site_fract_z
_atom_site_U_iso_or_equiv
_atom_site_adp_type
_atom_site_calc_flag
_atom_site_occupancy
S S1 -0.60821(4) 0.17676(3) 0.195386(12) 0.01319(4) Uani d 1
O O1 -0.2860(3) -0.10723(16) 0.10469(8) 0.0203(2) Uani d 1
C C1 -1.3157(3) 1.27357(19) 0.43468(8) 0.0266(3) Uani d 1
C C2 -1.2949(2) 1.05489(14) 0.42037(6) 0.01927(17) Uani d 1
C C3 -1.11326(19) 0.98952(13) 0.35267(5) 0.01719(15) Uani d 1
C C4 -1.08483(18) 0.77169(12) 0.34286(5) 0.01648(15) Uani d 1
C C5 -0.91139(17) 0.70154(12) 0.27343(5) 0.01541(14) Uani d 1
C C6 -0.87406(17) 0.48593(11) 0.26930(5) 0.01529(14) Uani d 1
C C7 -0.69141(16) 0.41264(11) 0.20516(5) 0.01324(13) Uani d 1
C C8 -0.56520(19) 0.51301(12) 0.14994(6) 0.01622(15) Uani d 1
C C9 -0.39934(18) 0.39915(12) 0.09997(5) 0.01545(15) Uani d 1
C C10 -0.40116(15) 0.21217(10) 0.11753(4) 0.01272(12) Uani d 1
C C11 -0.25567(16) 0.05170(12) 0.08131(5) 0.01291(13) Uani d 1
C C12 -0.07096(16) 0.08862(11) 0.01483(5) 0.01295(12) Uani d 1
H H1A -1.4447(18) 1.3117(17) 0.4819(5) 0.04489 Uani d 1
H H1B -1.1265(11) 1.3522(14) 0.4531(8) 0.04769 Uani d 1
H H1C -1.391(2) 1.3194(16) 0.3796(4) 0.04903 Uani d 1
H H2A -1.220(3) 1.0126(14) 0.4785(2) 0.03239 Uani d 1
H H2B -1.4932(6) 0.9775(11) 0.4041(9) 0.03351 Uani d 1
H H3A -0.9155(7) 1.0701(11) 0.3677(9) 0.03618 Uani d 1
H H3B -1.194(3) 1.0238(15) 0.2936(2) 0.03684 Uani d 1
H H4A -1.2833(7) 0.6916(10) 0.3301(8) 0.02987 Uani d 1
H H4B -0.998(2) 0.7395(14) 0.4014(2) 0.02943 Uani d 1
H H5A -0.7164(8) 0.7871(9) 0.2837(9) 0.03161 Uani d 1
H H5B -1.004(2) 0.7246(14) 0.2140(2) 0.03174 Uani d 1
H H6A -0.794(3) 0.4644(14) 0.33051(19) 0.02836 Uani d 1
H H6B -1.0704(7) 0.4027(9) 0.2561(9) 0.02845 Uani d 1
H H8 -0.586(2) 0.6645(6) 0.1461(7) 0.03114 Uani d 1
H H9 -0.284(2) 0.4525(12) 0.0529(6) 0.02986 Uani d 1
H H12A 0.074(2) 0.2126(14) 0.0402(8) 0.03017 Uani d 1
H H12B -0.189(2) 0.131(2) -0.0366(5) 0.02884 Uani d 1

loop_
_atom_site_aniso_label
_atom_site_aniso_U_11
_atom_site_aniso_U_22
_atom_site_aniso_U_33
_atom_site_aniso_U_12
_atom_site_aniso_U_13
_atom_site_aniso_U_23
S1 0.01592(8) 0.01142(7) 0.01319(7) 0.00276(5) 0.00391(5) 0.00308(5)
O1 0.0247(4) 0.0130(3) 0.0262(4) 0.0048(3) 0.0126(5) 0.0071(3)
C1 0.0371(6) 0.0204(4) 0.0229(4) 0.0134(4) 0.0041(4) -0.0013(3)
C2 0.0208(3) 0.0188(3) 0.0183(3) 0.0073(3) 0.0034(3) -0.0009(2)
C3 0.0199(3) 0.0163(3) 0.0163(3) 0.0071(2) 0.0030(2) 0.0015(2)
C4 0.0189(3) 0.0153(3) 0.0157(3) 0.0057(2) 0.0035(2) 0.0009(2)
C5 0.0176(3) 0.0138(2) 0.0153(3) 0.0051(2) 0.0031(2) 0.0013(2)
C6 0.0180(3) 0.0135(2) 0.0150(3) 0.0041(2) 0.0048(2) 0.00158(19)
C7 0.0157(3) 0.0115(2) 0.0130(2) 0.00263(19) 0.0038(2) 0.00168(18)
C8 0.0199(3) 0.0118(2) 0.0186(3) 0.0040(2) 0.0070(3) 0.0041(2)
C9 0.0182(3) 0.0124(2) 0.0174(3) 0.0031(2) 0.0065(3) 0.0043(2)
C10 0.0139(2) 0.0112(2) 0.0136(2) 0.00213(19) 0.00347(19) 0.00217(18)
C11 0.0138(3) 0.0113(2) 0.0141(3) 0.0020(2) 0.0034(2) 0.0023(2)
C12 0.0139(2) 0.0120(2) 0.0134(2) 0.0025(2) 0.0027(2) 0.00221(19)
H1A 0.05356 0.03979 0.04380 0.01767 0.02140 -0.00033
H1B 0.04255 0.03238 0.06531 0.00461 0.00624 -0.00246
H1C 0.07400 0.04017 0.03696 0.02443 0.00375 0.00793
H2A 0.03640 0.03618 0.02434 0.01180 -0.00200 0.00087
H2B 0.02752 0.03747 0.03309 0.00782 -0.00123 -0.00343
H3A 0.03335 0.02841 0.04461 0.00227 0.00731 -0.00224
H3B 0.05001 0.03687 0.02744 0.01983 0.00428 0.00739
H4A 0.02314 0.03234 0.03174 0.00291 0.00015 -0.00171
H4B 0.03326 0.03359 0.02159 0.01014 -0.00270 0.00279
H5A 0.02745 0.02581 0.03985 0.00006 0.00587 0.00018
H5B 0.04059 0.03426 0.02277 0.01471 0.00075 0.00629
H6A 0.03361 0.03223 0.02025 0.00976 -0.00119 0.00482
H6B 0.02214 0.02828 0.03266 -0.00021 0.00192 -0.00049
H8 0.04230 0.01821 0.03692 0.00963 0.01295 0.00919
H9 0.03616 0.02555 0.03164 0.00414 0.01642 0.01048
H12A 0.02627 0.02595 0.03524 -0.00374 0.00532 -0.00204
H12B 0.02976 0.03388 0.02511 0.00871 0.00290 0.00820

loop_
_atom_type_symbol
_atom_type_description
_atom_type_scat_dispersion_real
_atom_type_scat_dispersion_imag
_atom_type_scat_source
C C 0.0033 0.0016 'Su & Coppens. Acta. Cryst. (1997) A53, 749-762. '
H H 0.0000 0.0000 'Su & Coppens. Acta. Cryst. (1997) A53, 749-762. '
O O 0.0106 0.0060 'Su & Coppens. Acta. Cryst. (1997) A53, 749-762. '
S S 0.1246 0.1234 'Su & Coppens. Acta. Cryst. (1997) A53, 749-762. '

loop_
_geom_angle_atom_site_label_1
_geom_angle_atom_site_label_2
_geom_angle_atom_site_label_3
_geom_angle
C7 S1 C10 92.24(17)
C2 C1 H1B 111.(3)
C2 C1 H1A 111.(3)
C2 C1 H1C 111.(2)
H1B C1 H1A 108.(4)
H1B C1 H1C 108.(4)
H1A C1 H1C 108.(4)
C3 C2 C1 113.7(4)
C3 C2 H2B 109.(2)
C3 C2 H2A 109.(2)
H2B C2 H2A 107.(5)
C4 C3 H3B 109.(2)
C4 C3 H3A 109.(2)
H3B C3 H3A 108.(5)
C5 C4 C3 113.5(3)
C5 C4 H4B 109.(2)
C5 C4 H4A 109.(2)
H4B C4 H4A 108.(4)
C6 C5 H5A 109.(2)
C6 C5 H5B 109.(2)
H5A C5 H5B 108.(4)
C7 C6 C5 113.8(3)
C7 C6 H6A 109.(2)
C7 C6 H6B 110.(2)
H6A C6 H6B 108.(5)
C9 C8 H8 124.(2)
C10 C9 C8 112.7(4)
C10 C9 H9 123.(2)
C11 C10 C9 129.8(5)
H12A C12 H12B 107.(5)

loop_
_geom_bond_atom_site_label_1
_geom_bond_atom_site_label_2
_geom_bond_distance
S1 C7 1.7232(13)
S1 C10 1.7264(11)
O1 C11 1.2265(10)
C1 C2 1.5227(12)
C1 H1B 1.0577(14)
C1 H1A 1.0587(11)
C1 H1C 1.0608(10)
C2 C3 1.5231(11)
C2 H2B 1.0892(14)
C2 H2A 1.0920(10)
C3 C4 1.5253(12)
C3 H3B 1.0918(10)
C3 H3A 1.0932(14)
C4 C5 1.5246(11)
C4 H4B 1.0919(10)
C4 H4A 1.0921(14)
C5 C6 1.5258(11)
C5 H5A 1.0914(14)
C5 H5B 1.0924(10)
C6 C7 1.5007(11)
C6 H6A 1.0916(10)
C6 H6B 1.0926(14)
C7 C8 1.3747(9)
C8 C9 1.4174(11)
C8 H8 1.0831(11)
C9 C10 1.3776(10)
C9 H9 1.0831(11)
C10 C11 1.4659(12)
C11 C12 1.5097(10)
C12 H12A 1.0916(14)
C12 H12B 1.0924(11)

loop_
_geom_hbond_atom_site_label_D
_geom_hbond_atom_site_label_H
_geom_hbond_atom_site_label_A
_geom_hbond_site_symmetry_A
_geom_hbond_distance_DH
_geom_hbond_distance_HA
_geom_hbond_distance_DA
_geom_hbond_angle_DHA
C8 H8 O1 1_565 1.0831(11) 2.301(3) 3.095(2) 128.6(5)

loop_
_geom_torsion_atom_site_label_1
_geom_torsion_atom_site_label_2
_geom_torsion_atom_site_label_3
_geom_torsion_atom_site_label_4
_geom_torsion
S1 C7 C6 C5 176.04(4)
S1 C7 C6 H6A 55.3(4)
S1 C7 C6 H6B -63.0(4)
S1 C7 C8 C9 -0.40(5)
S1 C7 C8 H8 -178.9(2)
S1 C10 C11 O1 1.79(6)
S1 C10 C11 C12 -178.52(8)
S1 C10 C9 C8 0.20(5)
S1 C10 C9 H9 -179.7(2)
O1 C11 C10 C9 -179.13(6)
O1 C11 C12 H12A -123.6(8)
O1 C11 C12 H12B 120.4(8)
C1 C2 C3 C4 176.99(8)
C1 C2 C3 H3B -61.8(5)
C1 C2 C3 H3A 56.1(5)
C2 C3 C4 C5 178.04(7)
C2 C3 C4 H4B -60.8(5)
C2 C3 C4 H4A 56.8(5)
C3 C2 C1 H1B -60.5(7)
C3 C2 C1 H1A 179.63(11)
C3 C2 C1 H1C 59.5(6)
C3 C4 C5 C6 176.44(6)
C3 C4 C5 H5A 55.4(4)
C3 C4 C5 H5B -62.7(5)
C4 C5 C6 C7 -176.59(6)
C4 C5 C6 H6A -55.0(4)
C4 C5 C6 H6B 61.6(5)
C4 C3 C2 H2B -60.8(5)
C4 C3 C2 H2A 55.5(4)
C5 C4 C3 H3B 56.7(5)
C5 C4 C3 H3A -60.8(5)
C5 C6 C7 C8 -2.17(5)
C6 C7 S1 C10 -178.06(5)
C6 C7 C8 C9 177.95(6)
C6 C7 C8 H8 -0.5(4)
C6 C5 C4 H4B 55.4(4)
C6 C5 C4 H4A -62.4(5)
C7 S1 C10 C11 178.88(5)
C7 S1 C10 C9 -0.36(5)
C7 C6 C5 H5A -55.5(4)
C7 C6 C5 H5B 62.4(4)
C7 C8 C9 C10 0.13(6)
C7 C8 C9 H9 -180.0(3)
C8 C7 S1 C10 0.43(5)
C8 C7 C6 H6A -123.0(8)
C8 C7 C6 H6B 118.8(8)
C8 C9 C10 C11 -178.94(6)
C9 C10 C11 C12 0.55(5)
C10 C11 C12 H12A 56.7(7)
C10 C11 C12 H12B -59.2(7)
C10 C9 C8 H8 178.6(3)
C11 C10 C9 H9 1.2(4)
H1A C1 C2 H2B 57.7(8)
H1A C1 C2 H2A -58.9(8)
H1B C1 C2 H2B 177.6(7)
H1B C1 C2 H2A 61.0(10)
H1C C1 C2 H2B -62.0(10)
H1C C1 C2 H2A -179.0(5)
H2A C2 C3 H3B 176.7(10)
H2A C2 C3 H3A -65.0(10)
H2B C2 C3 H3B 60.0(10)
H2B C2 C3 H3A 178.0(10)
H3A C3 C4 H4B 60.0(10)
H3A C3 C4 H4A 178.0(10)
H3B C3 C4 H4B 178.0(10)
H3B C3 C4 H4A -65.0(10)
H4A C4 C5 H5A 177.0(10)
H4A C4 C5 H5B 59.0(10)
H4B C4 C5 H5A -66.0(10)
H4B C4 C5 H5B 176.3(9)
H5A C5 C6 H6A 66.0(10)
H5A C5 C6 H6B -177.0(10)
H5B C5 C6 H6A -176.0(8)
H5B C5 C6 H6B -59.0(10)
H8 C8 C9 H9 -1.5(5)
